data_7001243
loop_
_publ_author_name
'Niemeyer, Jochen'
'Kehr, Gerald'
'Fr\"ohlich, Roland'
'Erker, Gerhard'

_publ_section_title
;
 Selective synthesis of the 2-hydroxyferrocene-aldimine
 enantiomers---extended planar chiral analogues of the
 &#x201C;flat&#x201D; salicylaldimine ligand family
;
_journal_issue 19
_journal_name_full 'Dalton Transactions'
_journal_page_first 3716
_journal_page_last 3730
_journal_paper_doi 10.1039/b822735g
_journal_year 2009
_chemical_formula_sum 'C27 H28 Fe O2 Si'
_chemical_formula_weight 468.43
_chemical_name_systematic
;
?
;
_space_group_IT_number 19
_symmetry_cell_setting orthorhombic
_symmetry_space_group_name_Hall 'P 2ac 2ab'
_symmetry_space_group_name_H-M 'P 21 21 21'
_atom_sites_solution_hydrogens geom
_atom_sites_solution_primary direct
_atom_sites_solution_secondary difmap
_audit_creation_method SHELXL-97
_cell_angle_alpha 90.00
_cell_angle_beta 90.00
_cell_angle_gamma 90.00
_cell_formula_units_Z 4
_cell_length_a 10.1788(3)
_cell_length_b 13.0739(4)
_cell_length_c 17.6425(8)
_cell_measurement_reflns_used 5395
_cell_measurement_temperature 223(2)
_cell_measurement_theta_max 27.88
_cell_measurement_theta_min 0.41
_cell_volume 2347.80(15)
_computing_cell_refinement 'Collect (Nonius B.V., 1998)'
_computing_data_collection 'Collect (Nonius B.V., 1998)'
_computing_data_reduction 'Denzo-SMN (Otwinowski & Minor, 1997)'
_computing_molecular_graphics 'SCHAKAL (Keller, 1997)'
_computing_publication_material 'SHELXL-97 (Sheldrick, 1997)'
_computing_structure_refinement 'SHELXL-97 (Sheldrick, 1997)'
_computing_structure_solution 'SHELXS-97 (Sheldrick, 1990)'
_diffrn_ambient_temperature 223(2)
_diffrn_measured_fraction_theta_full 0.998
_diffrn_measured_fraction_theta_max 0.998
_diffrn_measurement_device_type 'Nonius KappaCCD'
_diffrn_measurement_method '\w and \f scans'
_diffrn_radiation_monochromator graphite
_diffrn_radiation_source 'rotating anode Nonius FR591'
_diffrn_radiation_type MoK\a
_diffrn_radiation_wavelength 0.71073
_diffrn_reflns_av_R_equivalents 0.0930
_diffrn_reflns_av_sigmaI/netI 0.1015
_diffrn_reflns_limit_h_max 12
_diffrn_reflns_limit_h_min -9
_diffrn_reflns_limit_k_max 16
_diffrn_reflns_limit_k_min -16
_diffrn_reflns_limit_l_max 21
_diffrn_reflns_limit_l_min -17
_diffrn_reflns_number 19459
_diffrn_reflns_theta_full 26.30
_diffrn_reflns_theta_max 26.30
_diffrn_reflns_theta_min 1.94
_exptl_absorpt_coefficient_mu 0.714
_exptl_absorpt_correction_T_max 0.9320
_exptl_absorpt_correction_T_min 0.8142
_exptl_absorpt_correction_type multi-scan
_exptl_absorpt_process_details 'SORTAV (Blessing, 1995 & 1997)'
_exptl_crystal_colour red
_exptl_crystal_density_diffrn 1.325
_exptl_crystal_density_method 'not measured'
_exptl_crystal_description block
_exptl_crystal_F_000 984
_exptl_crystal_size_max 0.30
_exptl_crystal_size_mid 0.15
_exptl_crystal_size_min 0.10
_refine_diff_density_max 0.810
_refine_diff_density_min -0.350
_refine_diff_density_rms 0.132
_refine_ls_abs_structure_details 'Flack H D (1983), Acta Cryst. A39, 876-881'
_refine_ls_abs_structure_Flack -0.01(2)
_refine_ls_extinction_method none
_refine_ls_goodness_of_fit_ref 1.005
_refine_ls_hydrogen_treatment riding
_refine_ls_matrix_type full
_refine_ls_number_parameters 283
_refine_ls_number_reflns 4759
_refine_ls_number_restraints 0
_refine_ls_restrained_S_all 1.005
_refine_ls_R_factor_all 0.0925
_refine_ls_R_factor_gt 0.0526
_refine_ls_shift/su_max 0.000
_refine_ls_shift/su_mean 0.000
_refine_ls_structure_factor_coef Fsqd
_refine_ls_weighting_details 'calc w=1/[\s^2^(Fo^2^)+(0.0489P)^2^+0.0000P] where P=(Fo^2^+2Fc^2^)/3'
_refine_ls_weighting_scheme calc
_refine_ls_wR_factor_gt 0.0951
_refine_ls_wR_factor_ref 0.1062
_reflns_number_gt 3305
_reflns_number_total 4759
_reflns_threshold_expression >2sigma(I)
_cod_data_source_file b822735g.txt
_cod_data_source_block erk4471
_cod_original_sg_symbol_H-M P212121
_cod_database_code 7001243

loop_
_symmetry_equiv_pos_as_xyz
'x, y, z'
'-x+1/2, -y, z+1/2'
'-x, y+1/2, -z+1/2'
'x+1/2, -y+1/2, -z'

loop_
_atom_site_label
_atom_site_type_symbol
_atom_site_fract_x
_atom_site_fract_y
_atom_site_fract_z
_atom_site_U_iso_or_equiv
_atom_site_adp_type
_atom_site_occupancy
_atom_site_symmetry_multiplicity
_atom_site_calc_flag
_atom_site_refinement_flags
_atom_site_disorder_assembly
_atom_site_disorder_group
Fe Fe 0.16529(4) 0.05050(4) 0.76429(3) 0.03475(17) Uani 1 1 d . . .
Si1 Si 0.57492(8) 0.04436(8) 0.86238(6) 0.0313(2) Uani 1 1 d . . .
O1 O 0.4142(2) 0.01972(17) 0.85837(17) 0.0402(7) Uani 1 1 d . . .
O2 O 0.0517(3) 0.0070(2) 0.9703(2) 0.0691(10) Uani 1 1 d . . .
C1 C 0.3137(3) 0.0832(3) 0.8379(2) 0.0368(10) Uani 1 1 d . . .
C2 C 0.1901(3) 0.0823(3) 0.8770(2) 0.0363(10) Uani 1 1 d . . .
C3 C 0.1094(4) 0.1582(3) 0.8411(3) 0.0446(11) Uani 1 1 d . . .
H3 H 0.0223 0.1744 0.8542 0.054 Uiso 1 1 calc R . .
C4 C 0.1833(4) 0.2044(3) 0.7829(3) 0.0449(11) Uani 1 1 d . . .
H4 H 0.1542 0.2575 0.7512 0.054 Uiso 1 1 calc R . .
C5 C 0.3099(3) 0.1573(3) 0.7800(2) 0.0400(10) Uani 1 1 d . . .
H5 H 0.3778 0.1729 0.7458 0.048 Uiso 1 1 calc R . .
C6 C 0.2120(4) -0.0872(3) 0.7185(3) 0.0561(13) Uani 1 1 d . . .
H6 H 0.2860 -0.1265 0.7316 0.067 Uiso 1 1 calc R . .
C7 C 0.0868(4) -0.0924(3) 0.7526(3) 0.0536(13) Uani 1 1 d . . .
H7 H 0.0633 -0.1370 0.7922 0.064 Uiso 1 1 calc R . .
C8 C 0.0025(4) -0.0209(3) 0.7185(3) 0.0530(13) Uani 1 1 d . . .
H8 H -0.0859 -0.0086 0.7311 0.064 Uiso 1 1 calc R . .
C9 C 0.0765(4) 0.0292(3) 0.6615(3) 0.0499(12) Uani 1 1 d . . .
H9 H 0.0456 0.0811 0.6292 0.060 Uiso 1 1 calc R . .
C10 C 0.2057(4) -0.0124(3) 0.6614(3) 0.0534(13) Uani 1 1 d . . .
H10 H 0.2747 0.0068 0.6290 0.064 Uiso 1 1 calc R . .
C11 C 0.1540(4) 0.0085(3) 0.9347(3) 0.0504(11) Uani 1 1 d . . .
H11 H 0.2155 -0.0431 0.9456 0.061 Uiso 1 1 calc R . .
C21 C 0.6337(3) 0.0691(3) 0.7641(2) 0.0348(9) Uani 1 1 d . . .
C22 C 0.6000(4) -0.0017(4) 0.7082(3) 0.0583(13) Uani 1 1 d . . .
H22 H 0.5506 -0.0594 0.7224 0.070 Uiso 1 1 calc R . .
C23 C 0.6353(4) 0.0088(4) 0.6339(3) 0.0683(15) Uani 1 1 d . . .
H23 H 0.6104 -0.0407 0.5980 0.082 Uiso 1 1 calc R . .
C24 C 0.7073(5) 0.0921(4) 0.6124(3) 0.0640(14) Uani 1 1 d . . .
H24 H 0.7318 0.1003 0.5614 0.077 Uiso 1 1 calc R . .
C25 C 0.7437(5) 0.1634(3) 0.6649(3) 0.0673(15) Uani 1 1 d . . .
H25 H 0.7932 0.2207 0.6500 0.081 Uiso 1 1 calc R . .
C26 C 0.7077(4) 0.1513(3) 0.7401(3) 0.0520(11) Uani 1 1 d . . .
H26 H 0.7344 0.2006 0.7758 0.062 Uiso 1 1 calc R . .
C31 C 0.6434(3) -0.0814(3) 0.8944(2) 0.0322(9) Uani 1 1 d . . .
C32 C 0.5643(4) -0.1623(3) 0.9171(3) 0.0447(11) Uani 1 1 d . . .
H32 H 0.4726 -0.1540 0.9176 0.054 Uiso 1 1 calc R . .
C33 C 0.6184(5) -0.2555(3) 0.9393(3) 0.0525(13) Uani 1 1 d . . .
H33 H 0.5632 -0.3100 0.9533 0.063 Uiso 1 1 calc R . .
C34 C 0.7522(4) -0.2677(3) 0.9405(3) 0.0504(12) Uani 1 1 d . . .
H34 H 0.7889 -0.3298 0.9572 0.060 Uiso 1 1 calc R . .
C35 C 0.8331(4) -0.1891(3) 0.9173(3) 0.0467(10) Uani 1 1 d . . .
H35 H 0.9248 -0.1977 0.9176 0.056 Uiso 1 1 calc R . .
C36 C 0.7789(4) -0.0979(3) 0.8938(2) 0.0395(10) Uani 1 1 d . . .
H36 H 0.8347 -0.0453 0.8769 0.047 Uiso 1 1 calc R . .
C41 C 0.6026(4) 0.1490(3) 0.9343(2) 0.0360(10) Uani 1 1 d . . .
C42 C 0.7511(4) 0.1693(4) 0.9473(3) 0.0621(15) Uani 1 1 d . . .
H42A H 0.7894 0.1971 0.9013 0.093 Uiso 1 1 calc R . .
H42B H 0.7947 0.1057 0.9602 0.093 Uiso 1 1 calc R . .
H42C H 0.7619 0.2179 0.9883 0.093 Uiso 1 1 calc R . .
C43 C 0.5370(4) 0.2503(3) 0.9117(3) 0.0476(12) Uani 1 1 d . . .
H43A H 0.4427 0.2407 0.9083 0.071 Uiso 1 1 calc R . .
H43B H 0.5706 0.2723 0.8628 0.071 Uiso 1 1 calc R . .
H43C H 0.5564 0.3020 0.9495 0.071 Uiso 1 1 calc R . .
C44 C 0.5423(5) 0.1128(4) 1.0093(3) 0.0601(13) Uani 1 1 d . . .
H44A H 0.5560 0.1645 1.0480 0.090 Uiso 1 1 calc R . .
H44B H 0.5840 0.0495 1.0249 0.090 Uiso 1 1 calc R . .
H44C H 0.4489 0.1015 1.0026 0.090 Uiso 1 1 calc R . .

loop_
_atom_site_aniso_label
_atom_site_aniso_U_11
_atom_site_aniso_U_22
_atom_site_aniso_U_33
_atom_site_aniso_U_23
_atom_site_aniso_U_13
_atom_site_aniso_U_12
Fe 0.0308(3) 0.0384(3) 0.0351(3) -0.0006(3) -0.0033(2) 0.0001(2)
Si1 0.0255(5) 0.0393(6) 0.0289(6) 0.0027(6) 0.0001(4) 0.0005(5)
O1 0.0249(13) 0.0480(17) 0.0477(19) 0.0112(13) -0.0032(11) 0.0013(11)
O2 0.052(2) 0.093(2) 0.062(3) 0.0030(19) 0.0179(17) -0.0096(16)
C1 0.030(2) 0.039(2) 0.041(3) 0.0000(18) -0.0042(17) -0.0012(15)
C2 0.030(2) 0.049(2) 0.030(3) -0.0022(18) -0.0031(16) 0.0032(16)
C3 0.035(2) 0.048(3) 0.051(3) -0.013(2) -0.0026(19) 0.0130(18)
C4 0.051(2) 0.033(2) 0.051(3) 0.0017(19) -0.011(2) 0.0072(18)
C5 0.039(2) 0.039(2) 0.043(3) 0.005(2) -0.0001(17) -0.0031(16)
C6 0.052(3) 0.044(2) 0.072(4) -0.012(3) 0.004(2) 0.0021(19)
C7 0.061(3) 0.043(2) 0.057(4) 0.005(2) -0.006(2) -0.018(2)
C8 0.042(2) 0.060(3) 0.057(4) -0.001(2) -0.007(2) -0.008(2)
C9 0.054(2) 0.059(3) 0.037(3) -0.006(2) -0.012(2) -0.006(2)
C10 0.060(3) 0.056(3) 0.044(4) -0.020(3) 0.011(2) -0.009(2)
C11 0.041(2) 0.065(3) 0.045(3) 0.000(2) 0.005(2) 0.002(2)
C21 0.0321(18) 0.039(2) 0.034(2) 0.000(2) -0.0026(16) 0.0028(14)
C22 0.058(3) 0.082(3) 0.035(3) -0.009(3) 0.009(2) -0.022(2)
C23 0.067(3) 0.097(4) 0.041(4) -0.019(3) -0.002(2) -0.014(3)
C24 0.085(4) 0.081(4) 0.027(3) 0.007(3) 0.005(2) 0.021(3)
C25 0.099(4) 0.048(3) 0.055(4) 0.008(3) 0.022(3) -0.004(3)
C26 0.079(3) 0.037(2) 0.039(3) 0.001(2) 0.014(2) -0.0004(19)
C31 0.034(2) 0.037(2) 0.026(3) -0.0018(16) -0.0048(16) 0.0047(16)
C32 0.039(2) 0.047(3) 0.048(3) 0.000(2) 0.0029(19) -0.002(2)
C33 0.066(3) 0.035(3) 0.057(4) 0.003(2) 0.013(2) -0.007(2)
C34 0.067(3) 0.046(3) 0.038(3) 0.007(2) 0.002(2) 0.016(2)
C35 0.044(2) 0.053(3) 0.043(3) 0.001(2) -0.002(2) 0.016(2)
C36 0.034(2) 0.047(2) 0.037(3) 0.003(2) -0.0005(17) 0.0034(17)
C41 0.036(2) 0.041(2) 0.031(3) -0.0022(19) -0.0026(17) -0.0029(17)
C42 0.049(3) 0.066(3) 0.071(5) -0.015(3) -0.019(2) 0.000(2)
C43 0.047(2) 0.048(3) 0.048(3) -0.008(2) 0.004(2) 0.0025(19)
C44 0.081(3) 0.064(3) 0.034(3) -0.007(2) 0.012(2) 0.002(2)

loop_
_atom_type_symbol
_atom_type_description
_atom_type_scat_dispersion_real
_atom_type_scat_dispersion_imag
_atom_type_scat_source
C C 0.0033 0.0016 'International Tables Vol C Tables 4.2.6.8 and 6.1.1.4'
H H 0.0000 0.0000 'International Tables Vol C Tables 4.2.6.8 and 6.1.1.4'
O O 0.0106 0.0060 'International Tables Vol C Tables 4.2.6.8 and 6.1.1.4'
Si Si 0.0817 0.0704 'International Tables Vol C Tables 4.2.6.8 and 6.1.1.4'
Fe Fe 0.3463 0.8444 'International Tables Vol C Tables 4.2.6.8 and 6.1.1.4'

loop_
_geom_angle_atom_site_label_1
_geom_angle_atom_site_label_2
_geom_angle_atom_site_label_3
_geom_angle
_geom_angle_site_symmetry_1
_geom_angle_site_symmetry_3
_geom_angle_publ_flag
C6 Fe C10 40.46(18) . . ?
C6 Fe C3 160.7(2) . . ?
C10 Fe C3 158.44(19) . . ?
C6 Fe C1 105.43(17) . . ?
C10 Fe C1 120.22(17) . . ?
C3 Fe C1 68.76(15) . . ?
C6 Fe C7 40.55(17) . . ?
C10 Fe C7 67.64(19) . . ?
C3 Fe C7 126.20(19) . . ?
C1 Fe C7 123.10(17) . . ?
C6 Fe C9 68.28(19) . . ?
C10 Fe C9 40.83(17) . . ?
C3 Fe C9 124.13(17) . . ?
C1 Fe C9 157.11(17) . . ?
C7 Fe C9 67.26(19) . . ?
C6 Fe C4 156.18(18) . . ?
C10 Fe C4 121.50(19) . . ?
C3 Fe C4 40.36(17) . . ?
C1 Fe C4 67.96(16) . . ?
C7 Fe C4 161.89(17) . . ?
C9 Fe C4 108.42(18) . . ?
C6 Fe C2 122.52(19) . . ?
C10 Fe C2 157.45(17) . . ?
C3 Fe C2 41.18(15) . . ?
C1 Fe C2 41.13(14) . . ?
C7 Fe C2 109.38(18) . . ?
C9 Fe C2 160.65(16) . . ?
C4 Fe C2 68.48(17) . . ?
C6 Fe C5 119.38(16) . . ?
C10 Fe C5 104.54(17) . . ?
C3 Fe C5 68.83(16) . . ?
C1 Fe C5 40.35(15) . . ?
C7 Fe C5 156.74(16) . . ?
C9 Fe C5 122.02(17) . . ?
C4 Fe C5 40.82(15) . . ?
C2 Fe C5 68.99(16) . . ?
C6 Fe C8 68.39(18) . . ?
C10 Fe C8 68.35(18) . . ?
C3 Fe C8 110.40(17) . . ?
C1 Fe C8 159.81(17) . . ?
C7 Fe C8 39.98(16) . . ?
C9 Fe C8 40.33(18) . . ?
C4 Fe C8 125.36(17) . . ?
C2 Fe C8 124.77(17) . . ?
C5 Fe C8 159.60(17) . . ?
O1 Si1 C21 108.01(15) . . ?
O1 Si1 C31 102.02(14) . . ?
C21 Si1 C31 108.24(16) . . ?
O1 Si1 C41 108.34(16) . . ?
C21 Si1 C41 116.92(18) . . ?
C31 Si1 C41 112.21(17) . . ?
C1 O1 Si1 128.9(2) . . ?
O1 C1 C5 129.1(3) . . ?
O1 C1 C2 121.6(3) . . ?
C5 C1 C2 109.3(3) . . ?
O1 C1 Fe 126.6(3) . . ?
C5 C1 Fe 70.2(2) . . ?
C2 C1 Fe 69.8(2) . . ?
C1 C2 C3 106.5(4) . . ?
C1 C2 C11 124.4(3) . . ?
C3 C2 C11 128.7(3) . . ?
C1 C2 Fe 69.0(2) . . ?
C3 C2 Fe 69.0(2) . . ?
C11 C2 Fe 121.0(3) . . ?
C4 C3 C2 108.2(3) . . ?
C4 C3 Fe 70.2(2) . . ?
C2 C3 Fe 69.8(2) . . ?
C3 C4 C5 108.9(3) . . ?
C3 C4 Fe 69.4(2) . . ?
C5 C4 Fe 69.6(2) . . ?
C1 C5 C4 107.1(3) . . ?
C1 C5 Fe 69.4(2) . . ?
C4 C5 Fe 69.6(2) . . ?
C10 C6 C7 107.4(4) . . ?
C10 C6 Fe 70.0(2) . . ?
C7 C6 Fe 70.2(2) . . ?
C8 C7 C6 109.7(4) . . ?
C8 C7 Fe 70.9(2) . . ?
C6 C7 Fe 69.2(2) . . ?
C7 C8 C9 106.7(4) . . ?
C7 C8 Fe 69.1(2) . . ?
C9 C8 Fe 69.1(2) . . ?
C8 C9 C10 108.4(4) . . ?
C8 C9 Fe 70.6(3) . . ?
C10 C9 Fe 69.2(2) . . ?
C6 C10 C9 107.9(4) . . ?
C6 C10 Fe 69.6(3) . . ?
C9 C10 Fe 70.0(2) . . ?
O2 C11 C2 126.2(4) . . ?
C26 C21 C22 115.8(4) . . ?
C26 C21 Si1 126.6(3) . . ?
C22 C21 Si1 117.6(3) . . ?
C23 C22 C21 123.1(4) . . ?
C24 C23 C22 119.2(5) . . ?
C25 C24 C23 120.1(5) . . ?
C24 C25 C26 120.0(4) . . ?
C21 C26 C25 121.8(5) . . ?
C32 C31 C36 117.2(3) . . ?
C32 C31 Si1 122.7(3) . . ?
C36 C31 Si1 120.1(3) . . ?
C31 C32 C33 121.3(4) . . ?
C34 C33 C32 119.9(4) . . ?
C33 C34 C35 120.1(4) . . ?
C36 C35 C34 119.7(4) . . ?
C35 C36 C31 121.8(4) . . ?
C44 C41 C43 108.5(4) . . ?
C44 C41 C42 108.4(4) . . ?
C43 C41 C42 108.2(3) . . ?
C44 C41 Si1 107.3(3) . . ?
C43 C41 Si1 112.6(3) . . ?
C42 C41 Si1 111.6(3) . . ?

loop_
_geom_bond_atom_site_label_1
_geom_bond_atom_site_label_2
_geom_bond_distance
_geom_bond_site_symmetry_2
_geom_bond_publ_flag
Fe C6 2.029(4) . ?
Fe C10 2.034(4) . ?
Fe C3 2.036(4) . ?
Fe C1 2.037(4) . ?
Fe C7 2.043(4) . ?
Fe C9 2.045(4) . ?
Fe C4 2.047(4) . ?
Fe C2 2.048(4) . ?
Fe C5 2.048(4) . ?
Fe C8 2.066(4) . ?
Si1 O1 1.669(2) . ?
Si1 C21 1.863(4) . ?
Si1 C31 1.873(4) . ?
Si1 C41 1.887(4) . ?
O1 C1 1.366(4) . ?
O2 C11 1.216(5) . ?
C1 C5 1.409(5) . ?
C1 C2 1.435(5) . ?
C2 C3 1.436(5) . ?
C2 C11 1.449(6) . ?
C3 C4 1.408(6) . ?
C4 C5 1.428(5) . ?
C6 C10 1.405(6) . ?
C6 C7 1.411(6) . ?
C7 C8 1.405(6) . ?
C8 C9 1.418(6) . ?
C9 C10 1.423(6) . ?
C21 C26 1.380(5) . ?
C21 C22 1.395(6) . ?
C22 C23 1.367(7) . ?
C23 C24 1.366(7) . ?
C24 C25 1.365(7) . ?
C25 C26 1.385(7) . ?
C31 C32 1.388(5) . ?
C31 C36 1.396(5) . ?
C32 C33 1.393(6) . ?
C33 C34 1.372(6) . ?
C34 C35 1.379(6) . ?
C35 C36 1.379(5) . ?
C41 C44 1.533(6) . ?
C41 C43 1.537(5) . ?
C41 C42 1.551(5) . ?

loop_
_geom_torsion_atom_site_label_1
_geom_torsion_atom_site_label_2
_geom_torsion_atom_site_label_3
_geom_torsion_atom_site_label_4
_geom_torsion
_geom_torsion_site_symmetry_1
_geom_torsion_site_symmetry_2
_geom_torsion_site_symmetry_3
_geom_torsion_site_symmetry_4
_geom_torsion_publ_flag
C21 Si1 O1 C1 -65.6(4) . . . . ?
C31 Si1 O1 C1 -179.6(3) . . . . ?
C41 Si1 O1 C1 61.9(4) . . . . ?
Si1 O1 C1 C5 38.7(6) . . . . ?
Si1 O1 C1 C2 -140.5(3) . . . . ?
Si1 O1 C1 Fe 132.2(3) . . . . ?
C6 Fe C1 O1 -7.1(4) . . . . ?
C10 Fe C1 O1 -48.3(4) . . . . ?
C3 Fe C1 O1 153.5(4) . . . . ?
C7 Fe C1 O1 33.3(4) . . . . ?
C9 Fe C1 O1 -77.7(5) . . . . ?
C4 Fe C1 O1 -162.9(4) . . . . ?
C2 Fe C1 O1 115.0(4) . . . . ?
C5 Fe C1 O1 -124.6(4) . . . . ?
C8 Fe C1 O1 62.0(6) . . . . ?
C6 Fe C1 C5 117.5(3) . . . . ?
C10 Fe C1 C5 76.3(3) . . . . ?
C3 Fe C1 C5 -81.9(3) . . . . ?
C7 Fe C1 C5 157.9(3) . . . . ?
C9 Fe C1 C5 46.9(5) . . . . ?
C4 Fe C1 C5 -38.3(2) . . . . ?
C2 Fe C1 C5 -120.4(3) . . . . ?
C8 Fe C1 C5 -173.4(4) . . . . ?
C6 Fe C1 C2 -122.1(2) . . . . ?
C10 Fe C1 C2 -163.3(2) . . . . ?
C3 Fe C1 C2 38.5(2) . . . . ?
C7 Fe C1 C2 -81.7(3) . . . . ?
C9 Fe C1 C2 167.3(4) . . . . ?
C4 Fe C1 C2 82.1(2) . . . . ?
C5 Fe C1 C2 120.4(3) . . . . ?
C8 Fe C1 C2 -53.0(5) . . . . ?
O1 C1 C2 C3 179.6(3) . . . . ?
C5 C1 C2 C3 0.3(5) . . . . ?
Fe C1 C2 C3 -59.1(3) . . . . ?
O1 C1 C2 C11 -7.4(6) . . . . ?
C5 C1 C2 C11 173.3(4) . . . . ?
Fe C1 C2 C11 114.0(4) . . . . ?
O1 C1 C2 Fe -121.4(3) . . . . ?
C5 C1 C2 Fe 59.3(3) . . . . ?
C6 Fe C2 C1 75.5(3) . . . . ?
C10 Fe C2 C1 40.3(5) . . . . ?
C3 Fe C2 C1 -118.2(3) . . . . ?
C7 Fe C2 C1 118.5(2) . . . . ?
C9 Fe C2 C1 -165.1(5) . . . . ?
C4 Fe C2 C1 -80.7(2) . . . . ?
C5 Fe C2 C1 -36.7(2) . . . . ?
C8 Fe C2 C1 160.4(2) . . . . ?
C6 Fe C2 C3 -166.3(2) . . . . ?
C10 Fe C2 C3 158.5(4) . . . . ?
C1 Fe C2 C3 118.2(3) . . . . ?
C7 Fe C2 C3 -123.3(2) . . . . ?
C9 Fe C2 C3 -46.9(6) . . . . ?
C4 Fe C2 C3 37.5(2) . . . . ?
C5 Fe C2 C3 81.5(2) . . . . ?
C8 Fe C2 C3 -81.4(3) . . . . ?
C6 Fe C2 C11 -43.0(4) . . . . ?
C10 Fe C2 C11 -78.1(5) . . . . ?
C3 Fe C2 C11 123.4(4) . . . . ?
C1 Fe C2 C11 -118.4(4) . . . . ?
C7 Fe C2 C11 0.1(3) . . . . ?
C9 Fe C2 C11 76.5(6) . . . . ?
C4 Fe C2 C11 160.9(3) . . . . ?
C5 Fe C2 C11 -155.2(3) . . . . ?
C8 Fe C2 C11 41.9(4) . . . . ?
C1 C2 C3 C4 -0.9(5) . . . . ?
C11 C2 C3 C4 -173.6(4) . . . . ?
Fe C2 C3 C4 -60.0(3) . . . . ?
C1 C2 C3 Fe 59.1(3) . . . . ?
C11 C2 C3 Fe -113.5(4) . . . . ?
C6 Fe C3 C4 156.2(5) . . . . ?
C10 Fe C3 C4 -38.5(5) . . . . ?
C1 Fe C3 C4 80.5(3) . . . . ?
C7 Fe C3 C4 -163.3(3) . . . . ?
C9 Fe C3 C4 -78.0(3) . . . . ?
C2 Fe C3 C4 119.0(3) . . . . ?
C5 Fe C3 C4 37.1(2) . . . . ?
C8 Fe C3 C4 -121.1(3) . . . . ?
C6 Fe C3 C2 37.2(6) . . . . ?
C10 Fe C3 C2 -157.5(4) . . . . ?
C1 Fe C3 C2 -38.5(2) . . . . ?
C7 Fe C3 C2 77.8(3) . . . . ?
C9 Fe C3 C2 163.0(2) . . . . ?
C4 Fe C3 C2 -119.0(3) . . . . ?
C5 Fe C3 C2 -81.9(2) . . . . ?
C8 Fe C3 C2 119.9(2) . . . . ?
C2 C3 C4 C5 1.3(5) . . . . ?
Fe C3 C4 C5 -58.5(3) . . . . ?
C2 C3 C4 Fe 59.8(3) . . . . ?
C6 Fe C4 C3 -160.8(4) . . . . ?
C10 Fe C4 C3 164.4(2) . . . . ?
C1 Fe C4 C3 -82.7(3) . . . . ?
C7 Fe C4 C3 48.4(7) . . . . ?
C9 Fe C4 C3 121.4(3) . . . . ?
C2 Fe C4 C3 -38.2(2) . . . . ?
C5 Fe C4 C3 -120.6(4) . . . . ?
C8 Fe C4 C3 79.9(3) . . . . ?
C6 Fe C4 C5 -40.2(6) . . . . ?
C10 Fe C4 C5 -75.0(3) . . . . ?
C3 Fe C4 C5 120.6(4) . . . . ?
C1 Fe C4 C5 37.9(2) . . . . ?
C7 Fe C4 C5 169.0(6) . . . . ?
C9 Fe C4 C5 -118.0(3) . . . . ?
C2 Fe C4 C5 82.3(2) . . . . ?
C8 Fe C4 C5 -159.5(3) . . . . ?
O1 C1 C5 C4 -178.7(4) . . . . ?
C2 C1 C5 C4 0.5(4) . . . . ?
Fe C1 C5 C4 59.6(3) . . . . ?
O1 C1 C5 Fe 121.7(4) . . . . ?
C2 C1 C5 Fe -59.1(3) . . . . ?
C3 C4 C5 C1 -1.1(5) . . . . ?
Fe C4 C5 C1 -59.5(3) . . . . ?
C3 C4 C5 Fe 58.4(3) . . . . ?
C6 Fe C5 C1 -79.0(3) . . . . ?
C10 Fe C5 C1 -119.9(3) . . . . ?
C3 Fe C5 C1 81.7(3) . . . . ?
C7 Fe C5 C1 -52.9(6) . . . . ?
C9 Fe C5 C1 -160.4(2) . . . . ?
C4 Fe C5 C1 118.4(3) . . . . ?
C2 Fe C5 C1 37.4(2) . . . . ?
C8 Fe C5 C1 173.5(4) . . . . ?
C6 Fe C5 C4 162.6(3) . . . . ?
C10 Fe C5 C4 121.7(3) . . . . ?
C3 Fe C5 C4 -36.7(2) . . . . ?
C1 Fe C5 C4 -118.4(3) . . . . ?
C7 Fe C5 C4 -171.4(5) . . . . ?
C9 Fe C5 C4 81.2(3) . . . . ?
C2 Fe C5 C4 -81.0(3) . . . . ?
C8 Fe C5 C4 55.0(6) . . . . ?
C3 Fe C6 C10 171.7(4) . . . . ?
C1 Fe C6 C10 -118.8(3) . . . . ?
C7 Fe C6 C10 117.9(4) . . . . ?
C9 Fe C6 C10 38.0(3) . . . . ?
C4 Fe C6 C10 -48.6(6) . . . . ?
C2 Fe C6 C10 -160.1(2) . . . . ?
C5 Fe C6 C10 -77.5(3) . . . . ?
C8 Fe C6 C10 81.5(3) . . . . ?
C10 Fe C6 C7 -117.9(4) . . . . ?
C3 Fe C6 C7 53.8(6) . . . . ?
C1 Fe C6 C7 123.3(3) . . . . ?
C9 Fe C6 C7 -80.0(3) . . . . ?
C4 Fe C6 C7 -166.5(4) . . . . ?
C2 Fe C6 C7 82.0(3) . . . . ?
C5 Fe C6 C7 164.5(3) . . . . ?
C8 Fe C6 C7 -36.4(3) . . . . ?
C10 C6 C7 C8 -0.9(5) . . . . ?
Fe C6 C7 C8 59.5(3) . . . . ?
C10 C6 C7 Fe -60.4(3) . . . . ?
C6 Fe C7 C8 -120.8(5) . . . . ?
C10 Fe C7 C8 -82.5(3) . . . . ?
C3 Fe C7 C8 78.4(4) . . . . ?
C1 Fe C7 C8 165.1(3) . . . . ?
C9 Fe C7 C8 -38.1(3) . . . . ?
C4 Fe C7 C8 41.5(8) . . . . ?
C2 Fe C7 C8 121.4(3) . . . . ?
C5 Fe C7 C8 -156.9(4) . . . . ?
C10 Fe C7 C6 38.3(3) . . . . ?
C3 Fe C7 C6 -160.8(3) . . . . ?
C1 Fe C7 C6 -74.1(4) . . . . ?
C9 Fe C7 C6 82.7(3) . . . . ?
C4 Fe C7 C6 162.4(6) . . . . ?
C2 Fe C7 C6 -117.7(3) . . . . ?
C5 Fe C7 C6 -36.0(6) . . . . ?
C8 Fe C7 C6 120.8(5) . . . . ?
C6 C7 C8 C9 0.6(5) . . . . ?
Fe C7 C8 C9 59.1(3) . . . . ?
C6 C7 C8 Fe -58.5(3) . . . . ?
C6 Fe C8 C7 36.9(3) . . . . ?
C10 Fe C8 C7 80.6(3) . . . . ?
C3 Fe C8 C7 -122.5(3) . . . . ?
C1 Fe C8 C7 -38.7(6) . . . . ?
C9 Fe C8 C7 118.4(4) . . . . ?
C4 Fe C8 C7 -165.4(3) . . . . ?
C2 Fe C8 C7 -78.5(3) . . . . ?
C5 Fe C8 C7 153.6(4) . . . . ?
C6 Fe C8 C9 -81.5(3) . . . . ?
C10 Fe C8 C9 -37.8(3) . . . . ?
C3 Fe C8 C9 119.1(3) . . . . ?
C1 Fe C8 C9 -157.1(4) . . . . ?
C7 Fe C8 C9 -118.4(4) . . . . ?
C4 Fe C8 C9 76.3(3) . . . . ?
C2 Fe C8 C9 163.1(2) . . . . ?
C5 Fe C8 C9 35.2(6) . . . . ?
C7 C8 C9 C10 -0.1(5) . . . . ?
Fe C8 C9 C10 59.1(3) . . . . ?
C7 C8 C9 Fe -59.1(3) . . . . ?
C6 Fe C9 C8 81.8(3) . . . . ?
C10 Fe C9 C8 119.4(4) . . . . ?
C3 Fe C9 C8 -81.5(3) . . . . ?
C1 Fe C9 C8 159.8(4) . . . . ?
C7 Fe C9 C8 37.8(3) . . . . ?
C4 Fe C9 C8 -123.4(3) . . . . ?
C2 Fe C9 C8 -46.0(6) . . . . ?
C5 Fe C9 C8 -166.3(2) . . . . ?
C6 Fe C9 C10 -37.7(2) . . . . ?
C3 Fe C9 C10 159.1(3) . . . . ?
C1 Fe C9 C10 40.4(5) . . . . ?
C7 Fe C9 C10 -81.6(3) . . . . ?
C4 Fe C9 C10 117.2(3) . . . . ?
C2 Fe C9 C10 -165.4(5) . . . . ?
C5 Fe C9 C10 74.3(3) . . . . ?
C8 Fe C9 C10 -119.4(4) . . . . ?
C7 C6 C10 C9 0.8(5) . . . . ?
Fe C6 C10 C9 -59.8(3) . . . . ?
C7 C6 C10 Fe 60.6(3) . . . . ?
C8 C9 C10 C6 -0.5(5) . . . . ?
Fe C9 C10 C6 59.5(3) . . . . ?
C8 C9 C10 Fe -60.0(3) . . . . ?
C3 Fe C10 C6 -172.6(4) . . . . ?
C1 Fe C10 C6 78.0(3) . . . . ?
C7 Fe C10 C6 -38.4(2) . . . . ?
C9 Fe C10 C6 -119.0(4) . . . . ?
C4 Fe C10 C6 159.2(2) . . . . ?
C2 Fe C10 C6 48.5(5) . . . . ?
C5 Fe C10 C6 118.5(3) . . . . ?
C8 Fe C10 C6 -81.7(3) . . . . ?
C6 Fe C10 C9 119.0(4) . . . . ?
C3 Fe C10 C9 -53.6(5) . . . . ?
C1 Fe C10 C9 -163.1(2) . . . . ?
C7 Fe C10 C9 80.6(3) . . . . ?
C4 Fe C10 C9 -81.8(3) . . . . ?
C2 Fe C10 C9 167.4(4) . . . . ?
C5 Fe C10 C9 -122.5(2) . . . . ?
C8 Fe C10 C9 37.3(2) . . . . ?
C1 C2 C11 O2 178.1(4) . . . . ?
C3 C2 C11 O2 -10.5(8) . . . . ?
Fe C2 C11 O2 -97.3(5) . . . . ?
O1 Si1 C21 C26 129.7(3) . . . . ?
C31 Si1 C21 C26 -120.5(3) . . . . ?
C41 Si1 C21 C26 7.3(4) . . . . ?
O1 Si1 C21 C22 -49.9(3) . . . . ?
C31 Si1 C21 C22 59.8(3) . . . . ?
C41 Si1 C21 C22 -172.3(3) . . . . ?
C26 C21 C22 C23 -0.8(6) . . . . ?
Si1 C21 C22 C23 178.9(4) . . . . ?
C21 C22 C23 C24 0.1(8) . . . . ?
C22 C23 C24 C25 0.3(8) . . . . ?
C23 C24 C25 C26 0.0(8) . . . . ?
C22 C21 C26 C25 1.2(6) . . . . ?
Si1 C21 C26 C25 -178.5(3) . . . . ?
C24 C25 C26 C21 -0.8(7) . . . . ?
O1 Si1 C31 C32 -7.8(4) . . . . ?
C21 Si1 C31 C32 -121.6(3) . . . . ?
C41 Si1 C31 C32 107.9(3) . . . . ?
O1 Si1 C31 C36 170.2(3) . . . . ?
C21 Si1 C31 C36 56.4(4) . . . . ?
C41 Si1 C31 C36 -74.1(4) . . . . ?
C36 C31 C32 C33 0.7(6) . . . . ?
Si1 C31 C32 C33 178.8(3) . . . . ?
C31 C32 C33 C34 1.6(7) . . . . ?
C32 C33 C34 C35 -2.3(7) . . . . ?
C33 C34 C35 C36 0.8(7) . . . . ?
C34 C35 C36 C31 1.6(7) . . . . ?
C32 C31 C36 C35 -2.3(6) . . . . ?
Si1 C31 C36 C35 179.6(3) . . . . ?
O1 Si1 C41 C44 55.8(3) . . . . ?
C21 Si1 C41 C44 178.1(3) . . . . ?
C31 Si1 C41 C44 -56.0(3) . . . . ?
O1 Si1 C41 C43 -63.5(3) . . . . ?
C21 Si1 C41 C43 58.8(3) . . . . ?
C31 Si1 C41 C43 -175.3(3) . . . . ?
O1 Si1 C41 C42 174.5(3) . . . . ?
C21 Si1 C41 C42 -63.2(4) . . . . ?
C31 Si1 C41 C42 62.7(4) . . . . ?
